data_2215557
loop_
_publ_author_name
'Dehua Zhang'
'Jianquan Lu'
'Xiaoyan Zhang'

_publ_section_title
;
 (<i>Z</i>)-Ethyl 3-benzamido-2-cyano-3-(4-fluorophenyl)acrylate
;
_journal_coeditor_code IM2031
_journal_issue 10
_journal_name_full 'Acta Crystallographica Section E'
_journal_page_first o4053
_journal_page_last o4053
_journal_paper_doi 10.1107/S1600536807044145
_journal_volume 63
_journal_year 2007
_chemical_formula_iupac 'C19 H15 F N2 O3'
_chemical_formula_moiety 'C19 H15 F N2 O3'
_chemical_formula_sum 'C19 H15 F N2 O3'
_chemical_formula_weight 338.33
_chemical_name_systematic
;
 (Z)-ethyl 3-(benzamido)-2-cyano-3-(4-fluorophenyl)acrylate
;
_space_group_IT_number 19
_symmetry_cell_setting orthorhombic
_symmetry_space_group_name_Hall 'P 2ac 2ab'
_symmetry_space_group_name_H-M 'P 21 21 21'
_atom_sites_solution_hydrogens geom
_atom_sites_solution_primary direct
_atom_sites_solution_secondary difmap
_audit_creation_method SHELXL-97
_cell_angle_alpha 90.00
_cell_angle_beta 90.00
_cell_angle_gamma 90.00
_cell_formula_units_Z 4
_cell_length_a 6.2149(5)
_cell_length_b 14.1380(10)
_cell_length_c 19.0500(10)
_cell_measurement_reflns_used 2229
_cell_measurement_temperature 292(2)
_cell_measurement_theta_max 21.35
_cell_measurement_theta_min 2.58
_cell_volume 1673.9(2)
_computing_cell_refinement 'SAINT (Bruker, 1999)'
_computing_data_collection 'SMART (Bruker, 1997)'
_computing_data_reduction 'SAINT (Bruker, 1999)'
_computing_molecular_graphics 'SHELXTL (Bruker, 2001)'
_computing_publication_material 'SHELXTL (Bruker, 2001)'
_computing_structure_refinement 'SHELXL97 (Sheldrick, 1997)'
_computing_structure_solution 'SHELXS97 (Sheldrick, 1990)'
_diffrn_ambient_temperature 292(2)
_diffrn_measured_fraction_theta_full 0.999
_diffrn_measured_fraction_theta_max 0.999
_diffrn_measurement_device_type 'Bruker SMART CCD area-detector'
_diffrn_measurement_method 'phi and omega scans'
_diffrn_radiation_monochromator graphite
_diffrn_radiation_source 'fine-focus sealed tube'
_diffrn_radiation_type MoK\a
_diffrn_radiation_wavelength 0.71073
_diffrn_reflns_av_R_equivalents 0.0520
_diffrn_reflns_av_sigmaI/netI 0.0346
_diffrn_reflns_limit_h_max 7
_diffrn_reflns_limit_h_min -7
_diffrn_reflns_limit_k_max 18
_diffrn_reflns_limit_k_min -14
_diffrn_reflns_limit_l_max 24
_diffrn_reflns_limit_l_min -24
_diffrn_reflns_number 15612
_diffrn_reflns_theta_full 27.00
_diffrn_reflns_theta_max 27.00
_diffrn_reflns_theta_min 1.79
_exptl_absorpt_coefficient_mu 0.099
_exptl_absorpt_correction_type none
_exptl_crystal_colour colorless
_exptl_crystal_density_diffrn 1.343
_exptl_crystal_density_method 'not measured'
_exptl_crystal_description needle
_exptl_crystal_F_000 704
_exptl_crystal_size_max 0.20
_exptl_crystal_size_mid 0.10
_exptl_crystal_size_min 0.10
_refine_diff_density_max 0.165
_refine_diff_density_min -0.167
_refine_ls_abs_structure_details 'Flack (1983)'
_refine_ls_abs_structure_Flack 0(10)
_refine_ls_extinction_method none
_refine_ls_goodness_of_fit_ref 1.109
_refine_ls_hydrogen_treatment mixed
_refine_ls_matrix_type full
_refine_ls_number_parameters 250
_refine_ls_number_reflns 2109
_refine_ls_number_restraints 4
_refine_ls_restrained_S_all 1.115
_refine_ls_R_factor_all 0.0780
_refine_ls_R_factor_gt 0.0572
_refine_ls_shift/su_max 0.000
_refine_ls_shift/su_mean 0.000
_refine_ls_structure_factor_coef Fsqd
_refine_ls_weighting_details 'calc w=1/[\s^2^(Fo^2^)+(0.0453P)^2^+0.3759P] where P=(Fo^2^+2Fc^2^)/3'
_refine_ls_weighting_scheme calc
_refine_ls_wR_factor_gt 0.1138
_refine_ls_wR_factor_ref 0.1240
_reflns_number_gt 1634
_reflns_number_total 2109
_reflns_threshold_expression >2sigma(I)
_cod_data_source_file im2031.cif
_cod_data_source_block I
_cod_original_cell_volume 1673.8(2)
_cod_original_sg_symbol_Hall P2ac2ab
_cod_original_sg_symbol_H-M P2(1)2(1)2(1)
_cod_database_code 2215557
_cod_database_fobs_code 2215557

loop_
_symmetry_equiv_pos_as_xyz
'x, y, z'
'-x+1/2, -y, z+1/2'
'-x, y+1/2, -z+1/2'
'x+1/2, -y+1/2, -z'

loop_
_atom_site_type_symbol
_atom_site_label
_atom_site_fract_x
_atom_site_fract_y
_atom_site_fract_z
_atom_site_U_iso_or_equiv
_atom_site_adp_type
_atom_site_calc_flag
_atom_site_refinement_flags
_atom_site_occupancy
_atom_site_disorder_assembly
_atom_site_disorder_group
C C1 0.5735(7) 0.8275(3) 0.24083(18) 0.0574(10) Uani d . 1 . .
C C2 0.7450(7) 0.8137(2) 0.19792(18) 0.0548(9) Uani d . 1 . .
H H2 0.8569 0.8574 0.1961 0.066 Uiso calc R 1 . .
C C3 0.7488(6) 0.7328(2) 0.15683(17) 0.0480(8) Uani d . 1 . .
H H3 0.8650 0.7216 0.1272 0.058 Uiso calc R 1 . .
C C4 0.5810(5) 0.6683(2) 0.15954(14) 0.0412(7) Uani d . 1 . .
C C5 0.4083(6) 0.6857(3) 0.20415(17) 0.0587(10) Uani d . 1 . .
H H5 0.2945 0.6431 0.2062 0.070 Uiso calc R 1 . .
C C6 0.4053(7) 0.7653(3) 0.24518(19) 0.0664(11) Uani d . 1 . .
H H6 0.2909 0.7768 0.2755 0.080 Uiso calc R 1 . .
C C7 0.5925(6) 0.5794(2) 0.11847(15) 0.0433(8) Uani d . 1 . .
C C8 0.2774(6) 0.6138(3) 0.04035(17) 0.0533(9) Uani d . 1 . .
C C9 0.1542(6) 0.5683(3) -0.01794(16) 0.0508(9) Uani d . 1 . .
C C10 0.2301(8) 0.4928(3) -0.05696(19) 0.0707(11) Uani d . 1 . .
H H10 0.3628 0.4659 -0.0464 0.085 Uiso calc R 1 . .
C C11 0.1081(9) 0.4574(3) -0.1117(2) 0.0879(15) Uani d . 1 . .
H H11 0.1609 0.4077 -0.1387 0.106 Uiso calc R 1 . .
C C12 -0.0893(9) 0.4948(4) -0.1265(2) 0.0926(18) Uani d . 1 . .
H H12 -0.1738 0.4691 -0.1620 0.111 Uiso calc R 1 . .
C C13 -0.1612(8) 0.5702(4) -0.0887(2) 0.0806(14) Uani d . 1 . .
H H13 -0.2938 0.5969 -0.0997 0.097 Uiso calc R 1 . .
C C14 -0.0433(6) 0.6077(3) -0.03491(19) 0.0640(11) Uani d . 1 . .
H H14 -0.0952 0.6594 -0.0099 0.077 Uiso calc R 1 . .
C C15 0.7524(6) 0.5153(2) 0.13150(15) 0.0459(8) Uani d . 1 . .
C C16 0.8881(6) 0.5289(2) 0.19117(18) 0.0472(8) Uani d . 1 . .
C C17 0.7806(7) 0.4278(3) 0.09120(18) 0.0570(10) Uani d . 1 A .
C C18 0.976(2) 0.2890(7) 0.0723(5) 0.072(3) Uani d PD 0.75(2) A 1
H H18A 1.0026 0.3004 0.0228 0.087 Uiso calc PR 0.75(2) A 1
H H18B 0.8489 0.2499 0.0770 0.087 Uiso calc PR 0.75(2) A 1
C C19 1.1684(18) 0.2416(9) 0.1059(6) 0.087(4) Uani d PD 0.75(2) A 1
H H19A 1.2945 0.2795 0.0984 0.131 Uiso calc PR 0.75(2) A 1
H H19B 1.1893 0.1803 0.0853 0.131 Uiso calc PR 0.75(2) A 1
H H19C 1.1435 0.2348 0.1554 0.131 Uiso calc PR 0.75(2) A 1
C C18' 1.081(6) 0.3096(18) 0.0732(17) 0.084(10) Uani d PD 0.25(2) A 2
H H18C 1.2306 0.3285 0.0735 0.101 Uiso calc PR 0.25(2) A 2
H H18D 1.0332 0.3045 0.0248 0.101 Uiso calc PR 0.25(2) A 2
C C19' 1.053(9) 0.214(2) 0.111(2) 0.131(14) Uani d PD 0.25(2) A 2
H H19D 1.1194 0.2175 0.1565 0.196 Uiso calc PR 0.25(2) A 2
H H19E 1.1203 0.1652 0.0839 0.196 Uiso calc PR 0.25(2) A 2
H H19F 0.9027 0.2005 0.1162 0.196 Uiso calc PR 0.25(2) A 2
F F1 0.5689(5) 0.90628(18) 0.28136(12) 0.0907(9) Uani d . 1 . .
N N1 0.4415(5) 0.5588(2) 0.06813(15) 0.0554(8) Uani d . 1 . .
H H1 0.471(6) 0.503(3) 0.0484(19) 0.066 Uiso d . 1 . .
N N2 0.9903(6) 0.5370(2) 0.24060(17) 0.0661(9) Uani d . 1 . .
O O1 0.2334(5) 0.69149(19) 0.06227(14) 0.0737(8) Uani d . 1 . .
O O2 0.6578(5) 0.39995(18) 0.04527(14) 0.0725(8) Uani d . 1 . .
O O3 0.9497(5) 0.3796(2) 0.11071(14) 0.0772(9) Uani d D 1 . .

loop_
_atom_site_aniso_label
_atom_site_aniso_U_11
_atom_site_aniso_U_22
_atom_site_aniso_U_33
_atom_site_aniso_U_12
_atom_site_aniso_U_13
_atom_site_aniso_U_23
C1 0.068(3) 0.051(2) 0.0531(18) 0.012(2) 0.000(2) -0.0122(17)
C2 0.061(2) 0.0410(19) 0.062(2) -0.004(2) -0.004(2) -0.0069(17)
C3 0.0492(19) 0.0437(19) 0.0510(17) -0.0010(19) 0.0071(17) -0.0026(15)
C4 0.0406(18) 0.0435(18) 0.0396(14) 0.0007(17) 0.0026(15) 0.0003(13)
C5 0.049(2) 0.067(3) 0.0600(19) -0.014(2) 0.0106(18) -0.0049(19)
C6 0.054(2) 0.086(3) 0.059(2) 0.007(3) 0.017(2) -0.017(2)
C7 0.0448(18) 0.0430(18) 0.0423(15) -0.0059(17) 0.0085(15) 0.0009(14)
C8 0.056(2) 0.051(2) 0.0532(18) -0.004(2) 0.0010(18) 0.0007(17)
C9 0.055(2) 0.054(2) 0.0434(16) -0.0096(19) -0.0018(16) 0.0066(16)
C10 0.090(3) 0.060(2) 0.063(2) -0.003(3) -0.013(2) -0.0096(19)
C11 0.121(4) 0.076(3) 0.067(2) -0.016(3) -0.027(3) -0.006(2)
C12 0.104(4) 0.106(4) 0.068(3) -0.052(4) -0.037(3) 0.018(3)
C13 0.063(3) 0.108(4) 0.071(3) -0.019(3) -0.018(2) 0.025(3)
C14 0.059(3) 0.077(3) 0.0555(19) -0.009(2) -0.001(2) 0.014(2)
C15 0.0551(19) 0.0372(18) 0.0452(16) -0.0031(19) 0.0041(16) 0.0007(14)
C16 0.046(2) 0.0417(19) 0.0542(18) -0.0002(17) 0.0063(17) 0.0043(16)
C17 0.078(3) 0.044(2) 0.0492(18) 0.002(2) 0.006(2) 0.0063(17)
C18 0.086(6) 0.060(5) 0.071(4) 0.021(5) -0.019(5) -0.027(3)
C19 0.113(7) 0.065(6) 0.083(5) 0.032(5) -0.023(6) -0.024(5)
C18' 0.065(17) 0.10(2) 0.086(14) 0.031(17) -0.020(17) -0.039(16)
C19' 0.13(4) 0.13(3) 0.13(2) -0.02(3) 0.00(3) -0.01(2)
F1 0.104(2) 0.0759(17) 0.0920(16) 0.0136(17) 0.0071(16) -0.0396(13)
N1 0.065(2) 0.0439(17) 0.0577(16) 0.0022(17) -0.0118(16) -0.0106(14)
N2 0.062(2) 0.071(2) 0.0657(18) -0.001(2) -0.0089(17) 0.0033(17)
O1 0.0789(19) 0.0590(17) 0.0833(17) 0.0130(17) -0.0195(17) -0.0171(15)
O2 0.096(2) 0.0507(16) 0.0705(16) 0.0077(16) -0.0151(17) -0.0137(13)
O3 0.098(2) 0.0618(17) 0.0722(16) 0.0301(18) -0.0121(17) -0.0125(14)

loop_
_atom_type_symbol
_atom_type_description
_atom_type_scat_dispersion_real
_atom_type_scat_dispersion_imag
_atom_type_scat_source
C C 0.0033 0.0000 'International Tables Vol C Tables 4.2.6.8 and 6.1.1.4'
H H 0.0000 0.0000 'International Tables Vol C Tables 4.2.6.8 and 6.1.1.4'
N N 0.0061 0.0000 'International Tables Vol C Tables 4.2.6.8 and 6.1.1.4'
O O 0.0106 0.0000 'International Tables Vol C Tables 4.2.6.8 and 6.1.1.4'
F F 0.0171 0.0000 'International Tables Vol C Tables 4.2.6.8 and 6.1.1.4'

loop_
_geom_angle_atom_site_label_1
_geom_angle_atom_site_label_2
_geom_angle_atom_site_label_3
_geom_angle
F1 C1 C2 118.5(4)
F1 C1 C6 118.5(3)
C2 C1 C6 122.9(3)
C1 C2 C3 118.2(4)
C1 C2 H2 120.9
C3 C2 H2 120.9
C4 C3 C2 120.6(3)
C4 C3 H3 119.7
C2 C3 H3 119.7
C3 C4 C5 119.2(3)
C3 C4 C7 120.1(3)
C5 C4 C7 120.6(3)
C6 C5 C4 120.3(4)
C6 C5 H5 119.9
C4 C5 H5 119.9
C1 C6 C5 118.9(3)
C1 C6 H6 120.6
C5 C6 H6 120.6
C15 C7 N1 118.9(3)
C15 C7 C4 120.1(3)
N1 C7 C4 121.1(3)
O1 C8 N1 123.0(3)
O1 C8 C9 122.2(4)
N1 C8 C9 114.8(3)
C10 C9 C14 119.2(4)
C10 C9 C8 123.8(4)
C14 C9 C8 117.0(4)
C11 C10 C9 119.8(4)
C11 C10 H10 120.1
C9 C10 H10 120.1
C12 C11 C10 120.5(5)
C12 C11 H11 119.8
C10 C11 H11 119.8
C13 C12 C11 119.3(4)
C13 C12 H12 120.3
C11 C12 H12 120.3
C12 C13 C14 121.6(5)
C12 C13 H13 119.2
C14 C13 H13 119.2
C13 C14 C9 119.5(4)
C13 C14 H14 120.2
C9 C14 H14 120.2
C7 C15 C16 118.9(3)
C7 C15 C17 123.4(3)
C16 C15 C17 117.4(3)
N2 C16 C15 176.8(4)
O2 C17 O3 122.5(4)
O2 C17 C15 124.8(4)
O3 C17 C15 112.7(4)
O3 C18 C19 105.2(7)
O3 C18 H18A 110.7
C19 C18 H18A 110.7
O3 C18 H18B 110.7
C19 C18 H18B 110.7
H18A C18 H18B 108.8
O3 C18' C19' 108(3)
O3 C18' H18C 110.2
C19' C18' H18C 110.2
O3 C18' H18D 110.2
C19' C18' H18D 110.2
H18C C18' H18D 108.5
C18' C19' H19D 109.5
C18' C19' H19E 109.5
H19D C19' H19E 109.5
C18' C19' H19F 109.5
H19D C19' H19F 109.5
H19E C19' H19F 109.5
C7 N1 C8 130.5(3)
C7 N1 H1 110(2)
C8 N1 H1 119(2)
C17 O3 C18' 131.2(16)
C17 O3 C18 113.5(4)

loop_
_geom_bond_atom_site_label_1
_geom_bond_atom_site_label_2
_geom_bond_distance
C1 F1 1.355(4)
C1 C2 1.358(5)
C1 C6 1.369(6)
C2 C3 1.387(4)
C2 H2 0.9300
C3 C4 1.386(5)
C3 H3 0.9300
C4 C5 1.391(5)
C4 C7 1.483(4)
C5 C6 1.370(5)
C5 H5 0.9300
C6 H6 0.9300
C7 C15 1.368(5)
C7 N1 1.373(4)
C8 O1 1.207(4)
C8 N1 1.388(5)
C8 C9 1.494(5)
C9 C10 1.384(5)
C9 C14 1.386(5)
C10 C11 1.384(6)
C10 H10 0.9300
C11 C12 1.365(7)
C11 H11 0.9300
C12 C13 1.362(7)
C12 H12 0.9300
C13 C14 1.367(6)
C13 H13 0.9300
C14 H14 0.9300
C15 C16 1.428(5)
C15 C17 1.466(5)
C16 N2 1.142(4)
C17 O2 1.226(4)
C17 O3 1.306(5)
C18 O3 1.486(6)
C18 C19 1.511(8)
C18 H18A 0.9700
C18 H18B 0.9700
C19 H19A 0.9600
C19 H19B 0.9600
C19 H19C 0.9600
C18' O3 1.467(10)
C18' C19' 1.538(11)
C18' H18C 0.9700
C18' H18D 0.9700
C19' H19D 0.9600
C19' H19E 0.9600
C19' H19F 0.9600
N1 H1 0.89(4)

loop_
_geom_hbond_atom_site_label_D
_geom_hbond_atom_site_label_H
_geom_hbond_atom_site_label_A
_geom_hbond_site_symmetry_A
_geom_hbond_distance_DH
_geom_hbond_distance_HA
_geom_hbond_distance_DA
_geom_hbond_angle_DHA
N1 H1 O2 . 0.89(4) 1.86(4) 2.653(4) 146(3)
C14 H14 O1 4_465 0.93 2.56 3.202(5) 126.1
C5 H5 N2 1_455 0.93 2.50 3.413(5) 167.0

loop_
_geom_torsion_atom_site_label_1
_geom_torsion_atom_site_label_2
_geom_torsion_atom_site_label_3
_geom_torsion_atom_site_label_4
_geom_torsion
F1 C1 C2 C3 179.7(3)
C6 C1 C2 C3 0.0(6)
C1 C2 C3 C4 0.3(5)
C2 C3 C4 C5 -0.1(5)
C2 C3 C4 C7 -176.5(3)
C3 C4 C5 C6 -0.4(5)
C7 C4 C5 C6 176.0(3)
F1 C1 C6 C5 179.7(4)
C2 C1 C6 C5 -0.5(6)
C4 C5 C6 C1 0.7(6)
C3 C4 C7 C15 61.6(4)
C5 C4 C7 C15 -114.7(4)
C3 C4 C7 N1 -119.9(4)
C5 C4 C7 N1 63.8(4)
O1 C8 C9 C10 162.1(4)
N1 C8 C9 C10 -19.5(5)
O1 C8 C9 C14 -15.1(5)
N1 C8 C9 C14 163.3(3)
C14 C9 C10 C11 -0.5(6)
C8 C9 C10 C11 -177.6(4)
C9 C10 C11 C12 -1.7(7)
C10 C11 C12 C13 2.8(7)
C11 C12 C13 C14 -1.9(7)
C12 C13 C14 C9 -0.2(6)
C10 C9 C14 C13 1.4(5)
C8 C9 C14 C13 178.7(3)
N1 C7 C15 C16 -169.8(3)
C4 C7 C15 C16 8.7(4)
N1 C7 C15 C17 4.2(5)
C4 C7 C15 C17 -177.2(3)
C7 C15 C16 N2 94(7)
C17 C15 C16 N2 -80(7)
C7 C15 C17 O2 -4.9(6)
C16 C15 C17 O2 169.2(3)
C7 C15 C17 O3 176.9(3)
C16 C15 C17 O3 -8.9(5)
C15 C7 N1 C8 -173.3(3)
C4 C7 N1 C8 8.2(5)
O1 C8 N1 C7 -5.7(6)
C9 C8 N1 C7 175.9(3)
O2 C17 O3 C18' 25.4(19)
C15 C17 O3 C18' -156.4(19)
O2 C17 O3 C18 -0.3(8)
C15 C17 O3 C18 177.9(7)
C19' C18' O3 C17 -115(4)
C19' C18' O3 C18 -56(4)
C19 C18 O3 C17 -175.9(11)
C19 C18 O3 C18' 48(3)
